data_7108352
loop_
_publ_author_name
'Jun Zhang'
'Jun Fu'
'Xiaolong Su'
'Xinke Qin'
'Meixin Zhao'
'Min Shi'

_publ_section_title
;
 Abnormal oxazol-4-ylidene and thiazol-4-ylidene rhodium complexes:
 synthesis, structure, and properties
;
_journal_name_full Chem.Commun.
_journal_page_first 9625
_journal_paper_doi 10.1039/c2cc35020c
_journal_volume 48
_journal_year 2012
_chemical_formula_sum 'C30 H29 Cl3 N Rh S'
_chemical_formula_weight 644.86
_chemical_name_systematic
;
?
;
_space_group_IT_number 2
_symmetry_cell_setting triclinic
_symmetry_space_group_name_Hall '-P 1'
_symmetry_space_group_name_H-M 'P -1'
_atom_sites_solution_hydrogens geom
_atom_sites_solution_primary direct
_atom_sites_solution_secondary difmap
_audit_creation_method SHELXL-97
_cell_angle_alpha 109.144(15)
_cell_angle_beta 96.378(14)
_cell_angle_gamma 97.420(15)
_cell_formula_units_Z 2
_cell_length_a 7.677(9)
_cell_length_b 12.049(15)
_cell_length_c 16.55(2)
_cell_measurement_reflns_used 930
_cell_measurement_temperature 293(2)
_cell_measurement_theta_max 27.152
_cell_measurement_theta_min 2.988
_cell_volume 1415(3)
_computing_cell_refinement 'Bruker SMART'
_computing_data_collection 'Bruker SMART'
_computing_data_reduction 'Bruker SHELXTL'
_computing_molecular_graphics 'Bruker SHELXTL'
_computing_publication_material 'Bruker SHELXTL'
_computing_structure_refinement 'SHELXL-97 (Sheldrick, 1997)'
_computing_structure_solution 'SHELXS-97 (Sheldrick, 1990)'
_diffrn_ambient_temperature 293(2)
_diffrn_measured_fraction_theta_full 0.975
_diffrn_measured_fraction_theta_max 0.975
_diffrn_measurement_device_type 'CCD area detector'
_diffrn_measurement_method 'phi and omega scans'
_diffrn_radiation_monochromator graphite
_diffrn_radiation_source 'fine-focus sealed tube'
_diffrn_radiation_type MoK\a
_diffrn_radiation_wavelength 0.71073
_diffrn_reflns_av_R_equivalents 0.0381
_diffrn_reflns_av_sigmaI/netI 0.0285
_diffrn_reflns_limit_h_max 8
_diffrn_reflns_limit_h_min -9
_diffrn_reflns_limit_k_max 12
_diffrn_reflns_limit_k_min -14
_diffrn_reflns_limit_l_max 19
_diffrn_reflns_limit_l_min -18
_diffrn_reflns_number 5816
_diffrn_reflns_theta_full 25.01
_diffrn_reflns_theta_max 25.01
_diffrn_reflns_theta_min 1.82
_diffrn_standards_decay_% 3.93
_exptl_absorpt_coefficient_mu 0.981
_exptl_absorpt_correction_T_max 0.6666
_exptl_absorpt_correction_T_min 0.5770
_exptl_absorpt_correction_type multi-scan
_exptl_absorpt_process_details sadabs
_exptl_crystal_colour red
_exptl_crystal_density_diffrn 1.514
_exptl_crystal_density_method 'not measured'
_exptl_crystal_description block
_exptl_crystal_F_000 656
_exptl_crystal_size_max 0.63
_exptl_crystal_size_mid 0.54
_exptl_crystal_size_min 0.45
_refine_diff_density_max 0.728
_refine_diff_density_min -1.245
_refine_diff_density_rms 0.138
_refine_ls_extinction_coef 0.042(2)
_refine_ls_extinction_expression Fc^*^=kFc[1+0.001xFc^2^\l^3^/sin(2\q)]^-1/4^
_refine_ls_extinction_method SHELXL
_refine_ls_goodness_of_fit_ref 1.095
_refine_ls_hydrogen_treatment mixed
_refine_ls_matrix_type full
_refine_ls_number_parameters 342
_refine_ls_number_reflns 4862
_refine_ls_number_restraints 0
_refine_ls_restrained_S_all 1.095
_refine_ls_R_factor_all 0.0501
_refine_ls_R_factor_gt 0.0471
_refine_ls_shift/su_max 0.000
_refine_ls_shift/su_mean 0.000
_refine_ls_structure_factor_coef Fsqd
_refine_ls_weighting_details 'calc w=1/[\s^2^(Fo^2^)+(0.0825P)^2^+0.7925P] where P=(Fo^2^+2Fc^2^)/3'
_refine_ls_weighting_scheme calc
_refine_ls_wR_factor_gt 0.1195
_refine_ls_wR_factor_ref 0.1219
_reflns_number_gt 4484
_reflns_number_total 4862
_reflns_threshold_expression >2sigma(I)
_cod_data_source_file c2cc35020c.txt
_cod_data_source_block a20606b
_cod_original_sg_symbol_H-M P-1
_cod_database_code 7108352

loop_
_symmetry_equiv_pos_as_xyz
'x, y, z'
'-x, -y, -z'

loop_
_atom_site_label
_atom_site_type_symbol
_atom_site_fract_x
_atom_site_fract_y
_atom_site_fract_z
_atom_site_U_iso_or_equiv
_atom_site_adp_type
_atom_site_occupancy
_atom_site_symmetry_multiplicity
_atom_site_calc_flag
_atom_site_refinement_flags
Rh1 Rh 0.78974(3) 0.63538(2) 0.810739(17) 0.03507(16) Uani 1 1 d .
Cl1 Cl 0.98446(13) 0.49136(8) 0.76813(7) 0.0475(3) Uani 1 1 d .
S1 S 1.24723(14) 0.96108(9) 0.91066(6) 0.0473(3) Uani 1 1 d .
N1 N 1.0274(4) 0.8332(3) 0.77969(19) 0.0375(7) Uani 1 1 d .
C1 C 0.9964(5) 0.7758(3) 0.8401(2) 0.0351(7) Uani 1 1 d .
C2 C 1.1523(5) 0.9326(3) 0.8071(2) 0.0423(8) Uani 1 1 d .
C3 C 1.1098(5) 0.8373(3) 0.9167(2) 0.0389(8) Uani 1 1 d .
C4 C 0.9230(5) 0.7876(3) 0.6929(2) 0.0407(8) Uani 1 1 d .
C5 C 0.8168(6) 0.8581(4) 0.6651(3) 0.0546(10) Uani 1 1 d .
H5 H 0.8158 0.9357 0.7007 0.065 Uiso 1 1 calc R
C6 C 0.7130(7) 0.8108(5) 0.5837(3) 0.0683(13) Uani 1 1 d .
H6 H 0.6402 0.8564 0.5650 0.082 Uiso 1 1 calc R
C7 C 0.7169(7) 0.6959(5) 0.5301(3) 0.0675(13) Uani 1 1 d .
H7 H 0.6475 0.6647 0.4753 0.081 Uiso 1 1 calc R
C8 C 0.8236(7) 0.6279(4) 0.5581(3) 0.0605(12) Uani 1 1 d .
H8 H 0.8251 0.5507 0.5218 0.073 Uiso 1 1 calc R
C9 C 0.9293(6) 0.6726(3) 0.6396(3) 0.0476(9) Uani 1 1 d .
H9 H 1.0023 0.6267 0.6578 0.057 Uiso 1 1 calc R
C10 C 1.2106(5) 1.0117(3) 0.7589(3) 0.0465(9) Uani 1 1 d .
C11 C 1.2171(7) 1.1339(4) 0.7975(3) 0.0582(11) Uani 1 1 d .
H11 H 1.1794 1.1635 0.8508 0.070 Uiso 1 1 calc R
C12 C 1.2791(8) 1.2121(4) 0.7573(4) 0.0745(15) Uani 1 1 d .
H12 H 1.2811 1.2936 0.7826 0.089 Uiso 1 1 calc R
C13 C 1.3383(8) 1.1664(5) 0.6787(4) 0.0814(17) Uani 1 1 d .
H13 H 1.3846 1.2182 0.6522 0.098 Uiso 1 1 calc R
C14 C 1.3292(8) 1.0457(5) 0.6397(3) 0.0768(15) Uani 1 1 d .
H14 H 1.3659 1.0163 0.5861 0.092 Uiso 1 1 calc R
C15 C 1.2656(7) 0.9672(4) 0.6795(3) 0.0582(11) Uani 1 1 d .
H15 H 1.2602 0.8855 0.6531 0.070 Uiso 1 1 calc R
C16 C 1.1364(5) 0.8122(3) 0.9990(2) 0.0393(8) Uani 1 1 d .
C17 C 1.0613(6) 0.7020(4) 1.0027(3) 0.0517(10) Uani 1 1 d .
H17 H 0.9913 0.6447 0.9537 0.062 Uiso 1 1 calc R
C18 C 1.0906(7) 0.6774(4) 1.0792(3) 0.0613(12) Uani 1 1 d .
H18 H 1.0379 0.6045 1.0811 0.074 Uiso 1 1 calc R
C19 C 1.1974(7) 0.7607(4) 1.1524(3) 0.0606(11) Uani 1 1 d .
H19 H 1.2189 0.7436 1.2030 0.073 Uiso 1 1 calc R
C20 C 1.2714(7) 0.8690(4) 1.1492(3) 0.0616(12) Uani 1 1 d .
H20 H 1.3430 0.9252 1.1983 0.074 Uiso 1 1 calc R
C21 C 1.2413(6) 0.8959(4) 1.0742(3) 0.0506(10) Uani 1 1 d .
H21 H 1.2911 0.9703 1.0739 0.061 Uiso 1 1 calc R
C22 C 0.6559(6) 0.7440(4) 0.9011(3) 0.0488(9) Uani 1 1 d .
H22 H 0.739(6) 0.806(4) 0.943(3) 0.055(12) Uiso 1 1 d .
C23 C 0.6011(6) 0.7517(4) 0.8195(3) 0.0476(9) Uani 1 1 d .
H23 H 0.655(7) 0.811(4) 0.805(3) 0.060(14) Uiso 1 1 d .
C24 C 0.4218(6) 0.6894(4) 0.7610(3) 0.0560(10) Uani 1 1 d .
H24A H 0.3324 0.6828 0.7970 0.067 Uiso 1 1 calc R
H24B H 0.3860 0.7382 0.7279 0.067 Uiso 1 1 calc R
C25 C 0.4281(6) 0.5653(4) 0.6984(3) 0.0558(10) Uani 1 1 d .
H25A H 0.3097 0.5174 0.6840 0.067 Uiso 1 1 calc R
H25B H 0.4617 0.5723 0.6453 0.067 Uiso 1 1 calc R
C26 C 0.5567(5) 0.5014(4) 0.7341(3) 0.0467(9) Uani 1 1 d .
H26 H 0.611(6) 0.443(4) 0.695(3) 0.045(11) Uiso 1 1 d .
C27 C 0.5754(5) 0.4954(4) 0.8165(3) 0.0472(9) Uani 1 1 d .
H27 H 0.649(6) 0.436(4) 0.829(3) 0.047(11) Uiso 1 1 d .
C28 C 0.4628(6) 0.5477(4) 0.8847(3) 0.0562(11) Uani 1 1 d .
H28A H 0.4441 0.4958 0.9182 0.067 Uiso 1 1 calc R
H28B H 0.3473 0.5514 0.8562 0.067 Uiso 1 1 calc R
C29 C 0.5520(6) 0.6734(4) 0.9459(3) 0.0577(11) Uani 1 1 d .
H29A H 0.4611 0.7165 0.9706 0.069 Uiso 1 1 calc R
H29B H 0.6317 0.6667 0.9932 0.069 Uiso 1 1 calc R
C30 C 0.9064(9) 0.2353(5) 0.5795(5) 0.0904(18) Uani 1 1 d .
H30A H 0.9986 0.2153 0.5444 0.108 Uiso 1 1 calc R
H30B H 0.9613 0.2983 0.6334 0.108 Uiso 1 1 calc R
Cl2 Cl 0.7459(3) 0.28892(19) 0.52458(13) 0.1160(7) Uani 1 1 d .
Cl3 Cl 0.8203(5) 0.1127(2) 0.60170(16) 0.1669(13) Uani 1 1 d .

loop_
_atom_site_aniso_label
_atom_site_aniso_U_11
_atom_site_aniso_U_22
_atom_site_aniso_U_33
_atom_site_aniso_U_23
_atom_site_aniso_U_13
_atom_site_aniso_U_12
Rh1 0.0294(2) 0.0287(2) 0.0414(2) 0.00691(13) 0.00563(12) -0.00039(11)
Cl1 0.0392(5) 0.0404(5) 0.0605(6) 0.0133(4) 0.0106(4) 0.0081(4)
S1 0.0483(6) 0.0391(5) 0.0433(5) 0.0080(4) 0.0026(4) -0.0113(4)
N1 0.0326(15) 0.0323(14) 0.0405(16) 0.0074(12) 0.0040(12) -0.0032(12)
C1 0.0313(17) 0.0295(16) 0.0427(18) 0.0106(14) 0.0081(14) 0.0023(13)
C2 0.043(2) 0.0358(18) 0.0410(19) 0.0078(15) 0.0063(16) -0.0019(15)
C3 0.0388(19) 0.0312(17) 0.0395(18) 0.0057(14) 0.0068(15) -0.0022(14)
C4 0.039(2) 0.0365(18) 0.0402(19) 0.0103(15) 0.0036(15) -0.0038(15)
C5 0.056(3) 0.046(2) 0.057(2) 0.0132(19) 0.002(2) 0.0062(19)
C6 0.067(3) 0.070(3) 0.065(3) 0.028(3) -0.010(2) 0.009(2)
C7 0.072(3) 0.070(3) 0.047(2) 0.016(2) -0.012(2) -0.009(3)
C8 0.073(3) 0.047(2) 0.046(2) 0.0037(19) 0.003(2) -0.004(2)
C9 0.054(2) 0.0404(19) 0.043(2) 0.0097(16) 0.0050(17) 0.0052(17)
C10 0.042(2) 0.0390(19) 0.051(2) 0.0137(17) 0.0016(17) -0.0078(16)
C11 0.058(3) 0.039(2) 0.068(3) 0.012(2) 0.007(2) -0.0021(18)
C12 0.088(4) 0.041(2) 0.087(4) 0.024(2) 0.005(3) -0.011(2)
C13 0.091(4) 0.074(3) 0.081(4) 0.045(3) 0.004(3) -0.023(3)
C14 0.091(4) 0.081(4) 0.058(3) 0.028(3) 0.020(3) -0.008(3)
C15 0.069(3) 0.049(2) 0.051(2) 0.016(2) 0.012(2) -0.005(2)
C16 0.0340(18) 0.0401(19) 0.0391(18) 0.0089(15) 0.0050(14) 0.0044(15)
C17 0.056(2) 0.046(2) 0.045(2) 0.0128(18) 0.0012(18) -0.0029(18)
C18 0.078(3) 0.054(3) 0.056(3) 0.025(2) 0.009(2) 0.012(2)
C19 0.072(3) 0.067(3) 0.047(2) 0.021(2) 0.009(2) 0.024(2)
C20 0.065(3) 0.063(3) 0.043(2) 0.003(2) -0.004(2) 0.013(2)
C21 0.050(2) 0.044(2) 0.049(2) 0.0082(18) 0.0039(18) 0.0030(18)
C22 0.043(2) 0.040(2) 0.051(2) -0.0002(18) 0.0099(18) 0.0046(17)
C23 0.041(2) 0.0353(19) 0.067(3) 0.0167(19) 0.0126(19) 0.0089(16)
C24 0.040(2) 0.066(3) 0.064(3) 0.024(2) 0.0067(19) 0.013(2)
C25 0.038(2) 0.070(3) 0.051(2) 0.015(2) 0.0012(18) 0.0010(19)
C26 0.0297(19) 0.040(2) 0.054(2) 0.0001(17) 0.0061(16) -0.0076(15)
C27 0.037(2) 0.040(2) 0.062(2) 0.0174(18) 0.0084(18) -0.0008(16)
C28 0.049(2) 0.063(3) 0.060(3) 0.028(2) 0.015(2) 0.001(2)
C29 0.046(2) 0.070(3) 0.053(2) 0.014(2) 0.0165(19) 0.008(2)
C30 0.076(4) 0.073(4) 0.100(4) 0.006(3) 0.011(3) -0.001(3)
Cl2 0.1204(15) 0.1050(13) 0.0991(12) 0.0008(10) 0.0045(11) 0.0412(11)
Cl3 0.230(3) 0.1338(19) 0.1046(15) 0.0514(14) -0.0155(17) -0.071(2)

loop_
_atom_type_symbol
_atom_type_description
_atom_type_scat_dispersion_real
_atom_type_scat_dispersion_imag
_atom_type_scat_source
C C 0.0033 0.0016 'International Tables Vol C Tables 4.2.6.8 and 6.1.1.4'
H H 0.0000 0.0000 'International Tables Vol C Tables 4.2.6.8 and 6.1.1.4'
N N 0.0061 0.0033 'International Tables Vol C Tables 4.2.6.8 and 6.1.1.4'
S S 0.1246 0.1234 'International Tables Vol C Tables 4.2.6.8 and 6.1.1.4'
Cl Cl 0.1484 0.1585 'International Tables Vol C Tables 4.2.6.8 and 6.1.1.4'
Rh Rh -1.1178 0.9187 'International Tables Vol C Tables 4.2.6.8 and 6.1.1.4'

loop_
_geom_angle_atom_site_label_1
_geom_angle_atom_site_label_2
_geom_angle_atom_site_label_3
_geom_angle
C1 Rh1 C22 89.72(17)
C1 Rh1 C23 91.03(18)
C22 Rh1 C23 38.82(18)
C1 Rh1 C26 158.15(16)
C22 Rh1 C26 97.41(18)
C23 Rh1 C26 81.99(19)
C1 Rh1 C27 164.93(16)
C22 Rh1 C27 80.78(18)
C23 Rh1 C27 88.85(19)
C26 Rh1 C27 36.36(17)
C1 Rh1 Cl1 91.92(14)
C22 Rh1 Cl1 152.91(13)
C23 Rh1 Cl1 167.88(13)
C26 Rh1 Cl1 90.99(15)
C27 Rh1 Cl1 91.32(15)
C2 S1 C3 91.89(18)
C2 N1 C1 117.0(3)
C2 N1 C4 122.4(3)
C1 N1 C4 120.6(3)
C3 C1 N1 108.9(3)
C3 C1 Rh1 130.2(3)
N1 C1 Rh1 120.6(3)
N1 C2 C10 128.8(3)
N1 C2 S1 110.3(3)
C10 C2 S1 120.8(3)
C1 C3 C16 130.5(3)
C1 C3 S1 111.8(3)
C16 C3 S1 117.6(3)
C9 C4 C5 121.1(4)
C9 C4 N1 118.7(3)
C5 C4 N1 120.2(3)
C6 C5 C4 119.1(4)
C6 C5 H5 120.4
C4 C5 H5 120.4
C5 C6 C7 120.4(5)
C5 C6 H6 119.8
C7 C6 H6 119.8
C8 C7 C6 119.8(4)
C8 C7 H7 120.1
C6 C7 H7 120.1
C7 C8 C9 121.2(4)
C7 C8 H8 119.4
C9 C8 H8 119.4
C4 C9 C8 118.3(4)
C4 C9 H9 120.8
C8 C9 H9 120.8
C15 C10 C11 119.9(4)
C15 C10 C2 121.6(4)
C11 C10 C2 118.4(4)
C12 C11 C10 120.6(5)
C12 C11 H11 119.7
C10 C11 H11 119.7
C11 C12 C13 118.8(5)
C11 C12 H12 120.6
C13 C12 H12 120.6
C14 C13 C12 120.8(5)
C14 C13 H13 119.6
C12 C13 H13 119.6
C13 C14 C15 120.5(5)
C13 C14 H14 119.8
C15 C14 H14 119.8
C10 C15 C14 119.4(4)
C10 C15 H15 120.3
C14 C15 H15 120.3
C21 C16 C17 117.8(4)
C21 C16 C3 121.4(4)
C17 C16 C3 120.8(3)
C18 C17 C16 120.7(4)
C18 C17 H17 119.7
C16 C17 H17 119.7
C19 C18 C17 120.4(4)
C19 C18 H18 119.8
C17 C18 H18 119.8
C20 C19 C18 119.2(4)
C20 C19 H19 120.4
C18 C19 H19 120.4
C19 C20 C21 121.2(4)
C19 C20 H20 119.4
C21 C20 H20 119.4
C20 C21 C16 120.6(4)
C20 C21 H21 119.7
C16 C21 H21 119.7
C23 C22 C29 126.6(4)
C23 C22 Rh1 71.6(2)
C29 C22 Rh1 111.4(3)
C23 C22 H22 120(3)
C29 C22 H22 109(3)
Rh1 C22 H22 110(3)
C22 C23 C24 125.1(4)
C22 C23 Rh1 69.6(2)
C24 C23 Rh1 112.6(3)
C22 C23 H23 120(3)
C24 C23 H23 113(3)
Rh1 C23 H23 104(3)
C25 C24 C23 113.1(4)
C25 C24 H24A 109.0
C23 C24 H24A 109.0
C25 C24 H24B 109.0
C23 C24 H24B 109.0
H24A C24 H24B 107.8
C26 C25 C24 113.6(4)
C26 C25 H25A 108.9
C24 C25 H25A 108.9
C26 C25 H25B 108.9
C24 C25 H25B 108.9
H25A C25 H25B 107.7
C27 C26 C25 125.9(4)
C27 C26 Rh1 73.3(2)
C25 C26 Rh1 107.5(3)
C27 C26 H26 112(2)
C25 C26 H26 120(3)
Rh1 C26 H26 102(3)
C26 C27 C28 125.1(4)
C26 C27 Rh1 70.4(2)
C28 C27 Rh1 111.3(3)
C26 C27 H27 118(2)
C28 C27 H27 115(2)
Rh1 C27 H27 101(2)
C27 C28 C29 111.7(4)
C27 C28 H28A 109.3
C29 C28 H28A 109.3
C27 C28 H28B 109.3
C29 C28 H28B 109.3
H28A C28 H28B 107.9
C22 C29 C28 112.9(4)
C22 C29 H29A 109.0
C28 C29 H29A 109.0
C22 C29 H29B 109.0
C28 C29 H29B 109.0
H29A C29 H29B 107.8
Cl3 C30 Cl2 113.3(4)
Cl3 C30 H30A 108.9
Cl2 C30 H30A 108.9
Cl3 C30 H30B 108.9
Cl2 C30 H30B 108.9
H30A C30 H30B 107.7

loop_
_geom_bond_atom_site_label_1
_geom_bond_atom_site_label_2
_geom_bond_distance
Rh1 C1 2.052(4)
Rh1 C22 2.100(4)
Rh1 C23 2.126(4)
Rh1 C26 2.196(4)
Rh1 C27 2.232(4)
Rh1 Cl1 2.418(2)
S1 C2 1.690(4)
S1 C3 1.750(4)
N1 C2 1.345(5)
N1 C1 1.415(5)
N1 C4 1.456(5)
C1 C3 1.374(5)
C2 C10 1.488(5)
C3 C16 1.487(5)
C4 C9 1.387(6)
C4 C5 1.397(6)
C5 C6 1.383(7)
C5 H5 0.9300
C6 C7 1.384(7)
C6 H6 0.9300
C7 C8 1.377(8)
C7 H7 0.9300
C8 C9 1.391(6)
C8 H8 0.9300
C9 H9 0.9300
C10 C15 1.383(6)
C10 C11 1.391(6)
C11 C12 1.386(7)
C11 H11 0.9300
C12 C13 1.389(9)
C12 H12 0.9300
C13 C14 1.372(8)
C13 H13 0.9300
C14 C15 1.390(7)
C14 H14 0.9300
C15 H15 0.9300
C16 C21 1.401(6)
C16 C17 1.401(6)
C17 C18 1.393(6)
C17 H17 0.9300
C18 C19 1.384(7)
C18 H18 0.9300
C19 C20 1.374(7)
C19 H19 0.9300
C20 C21 1.385(6)
C20 H20 0.9300
C21 H21 0.9300
C22 C23 1.405(6)
C22 C29 1.510(6)
C22 H22 0.94(5)
C23 C24 1.535(6)
C23 H23 0.89(5)
C24 C25 1.524(7)
C24 H24A 0.9700
C24 H24B 0.9700
C25 C26 1.510(6)
C25 H25A 0.9700
C25 H25B 0.9700
C26 C27 1.382(6)
C26 H26 0.96(4)
C27 C28 1.519(6)
C27 H27 1.03(4)
C28 C29 1.537(7)
C28 H28A 0.9700
C28 H28B 0.9700
C29 H29A 0.9700
C29 H29B 0.9700
C30 Cl3 1.706(7)
C30 Cl2 1.762(7)
C30 H30A 0.9700
C30 H30B 0.9700

loop_
_geom_torsion_atom_site_label_1
_geom_torsion_atom_site_label_2
_geom_torsion_atom_site_label_3
_geom_torsion_atom_site_label_4
_geom_torsion
C2 N1 C1 C3 -1.1(4)
C4 N1 C1 C3 -179.1(3)
C2 N1 C1 Rh1 172.8(3)
C4 N1 C1 Rh1 -5.2(4)
C22 Rh1 C1 C3 62.8(4)
C23 Rh1 C1 C3 101.6(4)
C26 Rh1 C1 C3 172.4(4)
C27 Rh1 C1 C3 12.2(8)
Cl1 Rh1 C1 C3 -90.1(3)
C22 Rh1 C1 N1 -109.5(3)
C23 Rh1 C1 N1 -70.7(3)
C26 Rh1 C1 N1 0.0(6)
C27 Rh1 C1 N1 -160.1(5)
Cl1 Rh1 C1 N1 97.5(3)
C1 N1 C2 C10 -178.9(4)
C4 N1 C2 C10 -1.0(6)
C1 N1 C2 S1 1.7(4)
C4 N1 C2 S1 179.6(3)
C3 S1 C2 N1 -1.4(3)
C3 S1 C2 C10 179.2(3)
N1 C1 C3 C16 -177.3(4)
Rh1 C1 C3 C16 9.7(6)
N1 C1 C3 S1 0.0(4)
Rh1 C1 C3 S1 -173.1(2)
C2 S1 C3 C1 0.8(3)
C2 S1 C3 C16 178.5(3)
C2 N1 C4 C9 121.6(4)
C1 N1 C4 C9 -60.5(5)
C2 N1 C4 C5 -59.4(5)
C1 N1 C4 C5 118.5(4)
C9 C4 C5 C6 1.7(7)
N1 C4 C5 C6 -177.3(4)
C4 C5 C6 C7 -1.1(8)
C5 C6 C7 C8 0.5(8)
C6 C7 C8 C9 -0.3(8)
C5 C4 C9 C8 -1.5(6)
N1 C4 C9 C8 177.4(4)
C7 C8 C9 C4 0.8(7)
N1 C2 C10 C15 -53.8(6)
S1 C2 C10 C15 125.5(4)
N1 C2 C10 C11 129.3(5)
S1 C2 C10 C11 -51.4(5)
C15 C10 C11 C12 -0.3(7)
C2 C10 C11 C12 176.7(5)
C10 C11 C12 C13 -1.4(8)
C11 C12 C13 C14 2.5(9)
C12 C13 C14 C15 -2.0(10)
C11 C10 C15 C14 0.8(7)
C2 C10 C15 C14 -176.0(5)
C13 C14 C15 C10 0.3(9)
C1 C3 C16 C21 -170.5(4)
S1 C3 C16 C21 12.3(5)
C1 C3 C16 C17 11.5(6)
S1 C3 C16 C17 -165.7(3)
C21 C16 C17 C18 0.1(6)
C3 C16 C17 C18 178.2(4)
C16 C17 C18 C19 -1.3(7)
C17 C18 C19 C20 1.3(8)
C18 C19 C20 C21 -0.2(7)
C19 C20 C21 C16 -1.1(7)
C17 C16 C21 C20 1.1(6)
C3 C16 C21 C20 -177.0(4)
C1 Rh1 C22 C23 92.0(3)
C26 Rh1 C22 C23 -67.3(3)
C27 Rh1 C22 C23 -99.7(3)
Cl1 Rh1 C22 C23 -174.3(2)
C1 Rh1 C22 C29 -145.0(3)
C23 Rh1 C22 C29 123.0(4)
C26 Rh1 C22 C29 55.7(3)
C27 Rh1 C22 C29 23.3(3)
Cl1 Rh1 C22 C29 -51.3(5)
C29 C22 C23 C24 0.5(7)
Rh1 C22 C23 C24 103.9(4)
C29 C22 C23 Rh1 -103.4(4)
C1 Rh1 C23 C22 -88.3(3)
C26 Rh1 C23 C22 112.5(3)
C27 Rh1 C23 C22 76.7(3)
Cl1 Rh1 C23 C22 167.6(5)
C1 Rh1 C23 C24 151.1(3)
C22 Rh1 C23 C24 -120.6(4)
C26 Rh1 C23 C24 -8.1(3)
C27 Rh1 C23 C24 -44.0(3)
Cl1 Rh1 C23 C24 47.0(7)
C22 C23 C24 C25 -90.1(5)
Rh1 C23 C24 C25 -9.9(5)
C23 C24 C25 C26 31.9(5)
C24 C25 C26 C27 44.8(6)
C24 C25 C26 Rh1 -36.9(4)
C1 Rh1 C26 C27 -171.4(3)
C22 Rh1 C26 C27 -63.3(3)
C23 Rh1 C26 C27 -99.0(3)
Cl1 Rh1 C26 C27 90.9(2)
C1 Rh1 C26 C25 -48.2(5)
C22 Rh1 C26 C25 59.9(3)
C23 Rh1 C26 C25 24.2(3)
C27 Rh1 C26 C25 123.2(4)
Cl1 Rh1 C26 C25 -145.9(3)
C25 C26 C27 C28 3.0(6)
Rh1 C26 C27 C28 102.8(4)
C25 C26 C27 Rh1 -99.8(4)
C1 Rh1 C27 C26 167.7(5)
C22 Rh1 C27 C26 116.2(3)
C23 Rh1 C27 C26 78.0(3)
Cl1 Rh1 C27 C26 -89.9(2)
C1 Rh1 C27 C28 46.6(7)
C22 Rh1 C27 C28 -5.0(3)
C23 Rh1 C27 C28 -43.1(3)
C26 Rh1 C27 C28 -121.1(4)
Cl1 Rh1 C27 C28 149.0(3)
C26 C27 C28 C29 -94.5(5)
Rh1 C27 C28 C29 -14.0(5)
C23 C22 C29 C28 43.8(6)
Rh1 C22 C29 C28 -38.7(5)
C27 C28 C29 C22 34.3(5)
